data_4328525
loop_
_publ_author_name
'Yalan Ning'
'Amy A. Sarjeant'
'Charlotte L. Stern'
'Thomas H. Peterson'
'SonBinh T. Nguyen'

_publ_section_title
;
 One-Pot Synthesis of Mo0 Dinitrogen Complexes Possessing Monodentate and
 Multidentate Phosphine Ligands
;
_journal_name_full 'Inorganic Chemistry'
_journal_page_first 3051
_journal_page_last 3058
_journal_paper_doi 10.1021/ic202430m
_journal_volume 51
_journal_year 2012
_chemical_formula_moiety 'C47 H46 Mo N4 P4'
_chemical_formula_sum 'C47 H46 Mo N4 P4'
_chemical_formula_weight 886.70
_chemical_name_systematic
; 
 ? 
;
_space_group_IT_number 2
_symmetry_cell_setting triclinic
_symmetry_space_group_name_Hall '-P 1'
_symmetry_space_group_name_H-M 'P -1'
_atom_sites_solution_hydrogens geom
_atom_sites_solution_primary direct
_atom_sites_solution_secondary difmap
_audit_creation_method SHELXL-97
_cell_angle_alpha 90.1630(10)
_cell_angle_beta 111.8760(10)
_cell_angle_gamma 100.4180(10)
_cell_formula_units_Z 2
_cell_length_a 11.4823(2)
_cell_length_b 13.2959(2)
_cell_length_c 14.9721(2)
_cell_measurement_reflns_used 4072
_cell_measurement_temperature 100(2)
_cell_measurement_theta_max 24.28
_cell_measurement_theta_min 2.66
_cell_volume 2080.01(6)
_computing_cell_refinement 'Bruker SAINT'
_computing_data_collection 'Bruker APEX2'
_computing_data_reduction 'Bruker SAINT'
_computing_molecular_graphics 'Bruker SHELXTL'
_computing_publication_material 'Bruker SHELXTL'
_computing_structure_refinement 'SHELXL-97 (Sheldrick, 2008)'
_computing_structure_solution 'SHELXS-97 (Sheldrick, 2008)'
_diffrn_ambient_temperature 100(2)
_diffrn_measured_fraction_theta_full 0.996
_diffrn_measured_fraction_theta_max 0.996
_diffrn_measurement_device_type 'Bruker APEX-II CCD'
_diffrn_measurement_method '\f and \w scans'
_diffrn_radiation_monochromator graphite
_diffrn_radiation_source 'fine-focus sealed tube'
_diffrn_radiation_type MoK\a
_diffrn_radiation_wavelength 0.71073
_diffrn_reflns_av_R_equivalents 0.1129
_diffrn_reflns_av_sigmaI/netI 0.1325
_diffrn_reflns_limit_h_max 15
_diffrn_reflns_limit_h_min -15
_diffrn_reflns_limit_k_max 18
_diffrn_reflns_limit_k_min -18
_diffrn_reflns_limit_l_max 20
_diffrn_reflns_limit_l_min -20
_diffrn_reflns_number 47250
_diffrn_reflns_theta_full 29.15
_diffrn_reflns_theta_max 29.15
_diffrn_reflns_theta_min 1.95
_diffrn_standards_number 0
_exptl_absorpt_coefficient_mu 0.508
_exptl_absorpt_correction_T_max 0.9701
_exptl_absorpt_correction_T_min 0.8990
_exptl_absorpt_correction_type numerical
_exptl_absorpt_process_details 'Face-indexed, XPREP'
_exptl_crystal_colour yellow
_exptl_crystal_density_diffrn 1.416
_exptl_crystal_description tablet
_exptl_crystal_F_000 916
_exptl_crystal_size_max 0.21
_exptl_crystal_size_mid 0.14
_exptl_crystal_size_min 0.06
_refine_diff_density_max 0.517
_refine_diff_density_min -0.896
_refine_diff_density_rms 0.100
_refine_ls_extinction_method none
_refine_ls_goodness_of_fit_ref 0.795
_refine_ls_hydrogen_treatment constr
_refine_ls_matrix_type full
_refine_ls_number_parameters 506
_refine_ls_number_reflns 11202
_refine_ls_number_restraints 0
_refine_ls_restrained_S_all 0.795
_refine_ls_R_factor_all 0.0890
_refine_ls_R_factor_gt 0.0433
_refine_ls_shift/su_max 0.001
_refine_ls_shift/su_mean 0.000
_refine_ls_structure_factor_coef Fsqd
_refine_ls_weighting_details 'calc w=1/[\s^2^(Fo^2^)+(0.0113P)^2^+0.0000P] where P=(Fo^2^+2Fc^2^)/3'
_refine_ls_weighting_scheme calc
_refine_ls_wR_factor_gt 0.0644
_refine_ls_wR_factor_ref 0.0727
_reflns_number_gt 6397
_reflns_number_total 11202
_reflns_threshold_expression >2sigma(I)
_cod_data_source_file ic202430m_si_002.cif
_cod_data_source_block n0625
_cod_database_code 4328525

loop_
_symmetry_equiv_pos_as_xyz
'x, y, z'
'-x, -y, -z'

loop_
_atom_site_label
_atom_site_type_symbol
_atom_site_fract_x
_atom_site_fract_y
_atom_site_fract_z
_atom_site_U_iso_or_equiv
_atom_site_adp_type
_atom_site_occupancy
_atom_site_symmetry_multiplicity
_atom_site_calc_flag
_atom_site_refinement_flags
Mo1 Mo 0.96211(2) 0.22121(2) 0.222324(19) 0.01569(6) Uani 1 1 d .
P1 P 0.90475(7) 0.03566(6) 0.20821(5) 0.01786(17) Uani 1 1 d .
P2 P 0.79007(7) 0.19346(6) 0.06938(5) 0.01747(17) Uani 1 1 d .
P3 P 0.98529(7) 0.39269(6) 0.16455(6) 0.01825(17) Uani 1 1 d .
P4 P 1.14260(7) 0.24982(6) 0.37850(5) 0.01768(17) Uani 1 1 d .
N1 N 1.0800(2) 0.19603(17) 0.15563(16) 0.0182(5) Uani 1 1 d .
N2 N 1.1430(2) 0.17924(18) 0.11741(18) 0.0252(6) Uani 1 1 d .
N3 N 0.8512(2) 0.23906(17) 0.29694(17) 0.0186(5) Uani 1 1 d .
N4 N 0.7935(2) 0.24613(18) 0.34142(18) 0.0269(6) Uani 1 1 d .
C1 C 1.0216(3) -0.0488(2) 0.2593(2) 0.0203(6) Uani 1 1 d .
C2 C 1.1088(3) -0.0614(2) 0.2172(2) 0.0238(7) Uani 1 1 d .
H2 H 1.1046 -0.0297 0.1596 0.029 Uiso 1 1 calc R
C3 C 1.2012(3) -0.1195(2) 0.2587(2) 0.0291(7) Uani 1 1 d .
H3 H 1.2583 -0.1285 0.2282 0.035 Uiso 1 1 calc R
C4 C 1.2120(3) -0.1645(2) 0.3433(2) 0.0299(8) Uani 1 1 d .
H4 H 1.2766 -0.2033 0.3716 0.036 Uiso 1 1 calc R
C5 C 1.1271(3) -0.1523(2) 0.3867(2) 0.0283(7) Uani 1 1 d .
H5 H 1.1331 -0.1831 0.4450 0.034 Uiso 1 1 calc R
C6 C 1.0336(3) -0.0951(2) 0.3447(2) 0.0223(7) Uani 1 1 d .
H6 H 0.9761 -0.0873 0.3751 0.027 Uiso 1 1 calc R
C7 C 0.7725(3) -0.0247(2) 0.2436(2) 0.0184(6) Uani 1 1 d .
C8 C 0.7752(3) 0.0087(2) 0.3335(2) 0.0203(6) Uani 1 1 d .
H8 H 0.8454 0.0588 0.3743 0.024 Uiso 1 1 calc R
C9 C 0.6772(3) -0.0301(2) 0.3633(2) 0.0240(7) Uani 1 1 d .
H9 H 0.6802 -0.0064 0.4241 0.029 Uiso 1 1 calc R
C10 C 0.5742(3) -0.1036(2) 0.3051(2) 0.0270(7) Uani 1 1 d .
H10 H 0.5074 -0.1308 0.3263 0.032 Uiso 1 1 calc R
C11 C 0.5694(3) -0.1366(2) 0.2169(2) 0.0305(8) Uani 1 1 d .
H11 H 0.4981 -0.1860 0.1765 0.037 Uiso 1 1 calc R
C12 C 0.6682(3) -0.0983(2) 0.1858(2) 0.0239(7) Uani 1 1 d .
H12 H 0.6642 -0.1226 0.1248 0.029 Uiso 1 1 calc R
C13 C 0.8461(3) -0.0030(2) 0.0770(2) 0.0211(6) Uani 1 1 d .
H13A H 0.9192 0.0087 0.0558 0.025 Uiso 1 1 calc R
H13B H 0.8080 -0.0771 0.0655 0.025 Uiso 1 1 calc R
C14 C 0.7453(3) 0.0583(2) 0.0169(2) 0.0222(7) Uani 1 1 d .
H14A H 0.6603 0.0265 0.0166 0.027 Uiso 1 1 calc R
H14B H 0.7401 0.0569 -0.0506 0.027 Uiso 1 1 calc R
C15 C 0.6337(2) 0.2228(2) 0.0531(2) 0.0187(6) Uani 1 1 d .
C16 C 0.5615(3) 0.1662(2) 0.1000(2) 0.0219(7) Uani 1 1 d .
H16 H 0.5937 0.1132 0.1385 0.026 Uiso 1 1 calc R
C17 C 0.4444(3) 0.1864(2) 0.0912(2) 0.0255(7) Uani 1 1 d .
H17 H 0.3953 0.1460 0.1219 0.031 Uiso 1 1 calc R
C18 C 0.3979(3) 0.2654(2) 0.0376(2) 0.0294(8) Uani 1 1 d .
H18 H 0.3171 0.2792 0.0316 0.035 Uiso 1 1 calc R
C19 C 0.4690(3) 0.3239(2) -0.0070(2) 0.0298(8) Uani 1 1 d .
H19 H 0.4376 0.3786 -0.0431 0.036 Uiso 1 1 calc R
C20 C 0.5864(3) 0.3031(2) 0.0006(2) 0.0244(7) Uani 1 1 d .
H20 H 0.6350 0.3440 -0.0301 0.029 Uiso 1 1 calc R
C21 C 0.8429(3) 0.2705(2) -0.0152(2) 0.0216(7) Uani 1 1 d .
H21A H 0.9047 0.2385 -0.0314 0.026 Uiso 1 1 calc R
H21B H 0.7683 0.2719 -0.0757 0.026 Uiso 1 1 calc R
C22 C 0.9060(3) 0.3807(2) 0.0289(2) 0.0243(7) Uani 1 1 d .
H22A H 0.8401 0.4238 0.0093 0.029 Uiso 1 1 calc R
H22B H 0.9709 0.4081 0.0018 0.029 Uiso 1 1 calc R
C23 C 0.9139(2) 0.4971(2) 0.1914(2) 0.0194(6) Uani 1 1 d .
C24 C 0.8214(3) 0.4751(2) 0.2307(2) 0.0343(8) Uani 1 1 d .
H24 H 0.7964 0.4066 0.2441 0.041 Uiso 1 1 calc R
C25 C 0.7649(3) 0.5508(3) 0.2510(3) 0.0464(10) Uani 1 1 d .
H25 H 0.7030 0.5342 0.2794 0.056 Uiso 1 1 calc R
C26 C 0.7976(3) 0.6499(2) 0.2304(2) 0.0351(8) Uani 1 1 d .
H26 H 0.7590 0.7019 0.2448 0.042 Uiso 1 1 calc R
C27 C 0.8870(3) 0.6737(2) 0.1885(2) 0.0302(8) Uani 1 1 d .
H27 H 0.9085 0.7418 0.1725 0.036 Uiso 1 1 calc R
C28 C 0.9450(3) 0.5983(2) 0.1701(2) 0.0244(7) Uani 1 1 d .
H28 H 1.0074 0.6154 0.1423 0.029 Uiso 1 1 calc R
C29 C 1.1484(3) 0.4623(2) 0.1839(2) 0.0201(6) Uani 1 1 d .
C30 C 1.2133(3) 0.4357(2) 0.1277(2) 0.0251(7) Uani 1 1 d .
H30 H 1.1706 0.3851 0.0751 0.030 Uiso 1 1 calc R
C31 C 1.3403(3) 0.4824(2) 0.1480(2) 0.0316(8) Uani 1 1 d .
H31 H 1.3835 0.4628 0.1096 0.038 Uiso 1 1 calc R
C32 C 1.4035(3) 0.5567(2) 0.2230(2) 0.0321(8) Uani 1 1 d .
H32 H 1.4892 0.5896 0.2354 0.038 Uiso 1 1 calc R
C33 C 1.3416(3) 0.5829(2) 0.2799(2) 0.0304(8) Uani 1 1 d .
H33 H 1.3855 0.6331 0.3328 0.036 Uiso 1 1 calc R
C34 C 1.2153(3) 0.5366(2) 0.2606(2) 0.0247(7) Uani 1 1 d .
H34 H 1.1737 0.5558 0.3004 0.030 Uiso 1 1 calc R
C35 C 1.1989(3) 0.3789(2) 0.4414(2) 0.0197(6) Uani 1 1 d .
C36 C 1.1090(3) 0.4395(2) 0.4324(2) 0.0208(7) Uani 1 1 d .
H36 H 1.0212 0.4130 0.3952 0.025 Uiso 1 1 calc R
C37 C 1.1453(3) 0.5382(2) 0.4769(2) 0.0255(7) Uani 1 1 d .
H37 H 1.0826 0.5784 0.4706 0.031 Uiso 1 1 calc R
C38 C 1.2726(3) 0.5774(2) 0.5300(2) 0.0283(7) Uani 1 1 d .
H38 H 1.2983 0.6456 0.5589 0.034 Uiso 1 1 calc R
C39 C 1.3630(3) 0.5172(2) 0.5413(2) 0.0298(8) Uani 1 1 d .
H39 H 1.4505 0.5440 0.5790 0.036 Uiso 1 1 calc R
C40 C 1.3271(3) 0.4188(2) 0.4982(2) 0.0256(7) Uani 1 1 d .
H40 H 1.3898 0.3779 0.5072 0.031 Uiso 1 1 calc R
C41 C 1.2879(2) 0.2179(2) 0.3737(2) 0.0181(6) Uani 1 1 d .
C42 C 1.3543(3) 0.2810(2) 0.3271(2) 0.0202(7) Uani 1 1 d .
H42 H 1.3279 0.3430 0.3042 0.024 Uiso 1 1 calc R
C43 C 1.4587(3) 0.2546(2) 0.3137(2) 0.0214(7) Uani 1 1 d .
H43 H 1.5032 0.2984 0.2819 0.026 Uiso 1 1 calc R
C44 C 1.4977(3) 0.1644(2) 0.3467(2) 0.0266(7) Uani 1 1 d .
H44 H 1.5696 0.1465 0.3382 0.032 Uiso 1 1 calc R
C45 C 1.4322(3) 0.1009(2) 0.3916(2) 0.0302(8) Uani 1 1 d .
H45 H 1.4588 0.0389 0.4140 0.036 Uiso 1 1 calc R
C46 C 1.3275(3) 0.1266(2) 0.4045(2) 0.0246(7) Uani 1 1 d .
H46 H 1.2822 0.0813 0.4347 0.029 Uiso 1 1 calc R
C47 C 1.1201(3) 0.1788(2) 0.4774(2) 0.0244(7) Uani 1 1 d .
H47A H 1.1007 0.1050 0.4592 0.037 Uiso 1 1 calc R
H47B H 1.0490 0.1979 0.4902 0.037 Uiso 1 1 calc R
H47C H 1.1985 0.1956 0.5355 0.037 Uiso 1 1 calc R

loop_
_atom_site_aniso_label
_atom_site_aniso_U_11
_atom_site_aniso_U_22
_atom_site_aniso_U_33
_atom_site_aniso_U_23
_atom_site_aniso_U_13
_atom_site_aniso_U_12
Mo1 0.01764(13) 0.01412(13) 0.01691(14) -0.00117(10) 0.00825(10) 0.00338(10)
P1 0.0227(4) 0.0148(4) 0.0197(4) -0.0004(3) 0.0119(3) 0.0041(3)
P2 0.0185(4) 0.0169(4) 0.0167(4) -0.0010(3) 0.0074(3) 0.0011(3)
P3 0.0181(4) 0.0157(4) 0.0204(4) -0.0003(3) 0.0071(3) 0.0024(3)
P4 0.0182(4) 0.0196(4) 0.0172(4) -0.0006(3) 0.0080(3) 0.0058(3)
N1 0.0210(13) 0.0151(13) 0.0187(14) 0.0000(10) 0.0091(11) 0.0010(10)
N2 0.0265(14) 0.0253(15) 0.0271(15) -0.0026(12) 0.0152(12) 0.0029(11)
N3 0.0188(13) 0.0147(13) 0.0230(14) 0.0001(11) 0.0085(11) 0.0035(10)
N4 0.0340(15) 0.0213(14) 0.0338(17) -0.0007(12) 0.0214(13) 0.0078(12)
C1 0.0255(16) 0.0131(15) 0.0242(17) -0.0011(13) 0.0122(13) 0.0021(12)
C2 0.0291(16) 0.0206(17) 0.0277(18) 0.0008(14) 0.0162(14) 0.0081(13)
C3 0.0277(17) 0.0311(19) 0.037(2) 0.0004(16) 0.0190(15) 0.0124(14)
C4 0.0320(18) 0.0243(18) 0.040(2) 0.0030(15) 0.0167(16) 0.0149(14)
C5 0.0336(18) 0.0264(18) 0.0308(19) 0.0069(15) 0.0161(15) 0.0119(15)
C6 0.0296(16) 0.0179(16) 0.0243(17) 0.0007(13) 0.0152(14) 0.0059(13)
C7 0.0232(15) 0.0129(15) 0.0228(17) 0.0041(12) 0.0117(13) 0.0060(12)
C8 0.0226(15) 0.0178(16) 0.0250(17) 0.0028(13) 0.0121(13) 0.0085(12)
C9 0.0299(17) 0.0269(18) 0.0246(18) 0.0083(14) 0.0178(14) 0.0126(14)
C10 0.0234(16) 0.0307(19) 0.032(2) 0.0084(15) 0.0158(15) 0.0070(14)
C11 0.0272(17) 0.0258(18) 0.039(2) -0.0007(15) 0.0158(15) -0.0019(14)
C12 0.0301(17) 0.0199(16) 0.0254(18) -0.0003(13) 0.0153(14) 0.0034(13)
C13 0.0258(16) 0.0177(16) 0.0226(17) -0.0030(13) 0.0132(13) 0.0022(13)
C14 0.0269(16) 0.0196(16) 0.0177(16) -0.0034(13) 0.0094(13) -0.0032(13)
C15 0.0187(14) 0.0181(16) 0.0150(15) -0.0040(12) 0.0038(12) -0.0009(12)
C16 0.0203(15) 0.0222(17) 0.0206(17) -0.0029(13) 0.0062(13) 0.0010(13)
C17 0.0223(16) 0.0298(19) 0.0236(18) -0.0059(14) 0.0116(13) -0.0031(14)
C18 0.0241(16) 0.0298(19) 0.034(2) -0.0096(15) 0.0114(15) 0.0046(14)
C19 0.0279(17) 0.0230(18) 0.038(2) 0.0011(15) 0.0105(15) 0.0088(14)
C20 0.0207(15) 0.0233(17) 0.0289(18) 0.0020(14) 0.0100(13) 0.0026(13)
C21 0.0208(15) 0.0250(17) 0.0174(16) 0.0015(13) 0.0065(12) 0.0018(13)
C22 0.0203(15) 0.0241(17) 0.0243(18) 0.0033(14) 0.0065(13) -0.0015(13)
C23 0.0168(14) 0.0149(15) 0.0247(17) 0.0016(13) 0.0053(12) 0.0046(12)
C24 0.0304(18) 0.0266(19) 0.058(2) 0.0190(17) 0.0265(17) 0.0142(15)
C25 0.045(2) 0.045(2) 0.074(3) 0.030(2) 0.042(2) 0.0286(19)
C26 0.0383(19) 0.0264(19) 0.053(2) 0.0084(17) 0.0243(18) 0.0201(16)
C27 0.0341(18) 0.0148(16) 0.043(2) 0.0003(15) 0.0148(16) 0.0064(14)
C28 0.0255(16) 0.0158(16) 0.0344(19) -0.0014(14) 0.0153(14) 0.0017(13)
C29 0.0198(15) 0.0157(16) 0.0254(17) 0.0048(13) 0.0087(13) 0.0046(12)
C30 0.0270(17) 0.0162(16) 0.036(2) 0.0064(14) 0.0145(15) 0.0070(13)
C31 0.0306(18) 0.0277(19) 0.047(2) 0.0112(16) 0.0236(17) 0.0115(15)
C32 0.0196(16) 0.031(2) 0.045(2) 0.0116(17) 0.0122(15) 0.0050(14)
C33 0.0226(17) 0.0296(19) 0.033(2) 0.0008(15) 0.0045(14) 0.0026(14)
C34 0.0230(16) 0.0253(18) 0.0253(18) 0.0031(14) 0.0103(14) 0.0008(13)
C35 0.0184(15) 0.0241(17) 0.0174(16) -0.0021(13) 0.0072(12) 0.0052(13)
C36 0.0173(14) 0.0242(17) 0.0208(16) -0.0054(13) 0.0072(12) 0.0036(12)
C37 0.0243(16) 0.0266(18) 0.0286(18) -0.0067(14) 0.0128(14) 0.0065(14)
C38 0.0270(17) 0.0256(18) 0.0326(19) -0.0118(15) 0.0136(15) 0.0012(14)
C39 0.0189(15) 0.035(2) 0.0315(19) -0.0118(15) 0.0067(14) 0.0030(14)
C40 0.0207(15) 0.0338(19) 0.0219(17) -0.0085(14) 0.0065(13) 0.0081(14)
C41 0.0172(14) 0.0202(16) 0.0164(16) -0.0020(12) 0.0054(12) 0.0047(12)
C42 0.0217(15) 0.0198(16) 0.0196(16) -0.0035(13) 0.0076(13) 0.0063(13)
C43 0.0210(15) 0.0218(17) 0.0233(17) -0.0054(13) 0.0122(13) 0.0010(13)
C44 0.0215(16) 0.0291(18) 0.0335(19) -0.0005(15) 0.0126(14) 0.0110(14)
C45 0.0312(18) 0.0285(19) 0.040(2) 0.0079(16) 0.0185(16) 0.0178(15)
C46 0.0242(16) 0.0289(18) 0.0266(18) 0.0036(14) 0.0133(14) 0.0116(14)
C47 0.0250(16) 0.0300(18) 0.0206(17) 0.0034(14) 0.0092(13) 0.0100(14)

loop_
_atom_type_symbol
_atom_type_description
_atom_type_scat_dispersion_real
_atom_type_scat_dispersion_imag
_atom_type_scat_source
C C 0.0033 0.0016 'International Tables Vol C Tables 4.2.6.8 and 6.1.1.4'
H H 0.0000 0.0000 'International Tables Vol C Tables 4.2.6.8 and 6.1.1.4'
N N 0.0061 0.0033 'International Tables Vol C Tables 4.2.6.8 and 6.1.1.4'
P P 0.1023 0.0942 'International Tables Vol C Tables 4.2.6.8 and 6.1.1.4'
Mo Mo -1.6832 0.6857 'International Tables Vol C Tables 4.2.6.8 and 6.1.1.4'

loop_
_geom_angle_atom_site_label_1
_geom_angle_atom_site_label_2
_geom_angle_atom_site_label_3
_geom_angle
N3 Mo1 N1 175.46(10)
N3 Mo1 P2 94.67(7)
N1 Mo1 P2 88.53(7)
N3 Mo1 P1 93.99(7)
N1 Mo1 P1 83.41(6)
P2 Mo1 P1 79.63(3)
N3 Mo1 P3 99.05(7)
N1 Mo1 P3 84.68(7)
P2 Mo1 P3 79.58(3)
P1 Mo1 P3 156.24(3)
N3 Mo1 P4 86.47(7)
N1 Mo1 P4 90.34(7)
P2 Mo1 P4 178.86(3)
P1 Mo1 P4 100.42(3)
P3 Mo1 P4 100.14(3)
C7 P1 C1 101.37(12)
C7 P1 C13 103.98(13)
C1 P1 C13 101.24(12)
C7 P1 Mo1 118.21(9)
C1 P1 Mo1 123.68(9)
C13 P1 Mo1 105.64(9)
C15 P2 C21 105.14(13)
C15 P2 C14 101.95(12)
C21 P2 C14 105.83(13)
C15 P2 Mo1 121.43(9)
C21 P2 Mo1 107.64(9)
C14 P2 Mo1 113.61(9)
C23 P3 C29 101.16(12)
C23 P3 C22 99.29(13)
C29 P3 C22 101.80(13)
C23 P3 Mo1 124.61(10)
C29 P3 Mo1 117.95(9)
C22 P3 Mo1 108.42(9)
C41 P4 C47 103.83(13)
C41 P4 C35 102.98(12)
C47 P4 C35 98.09(13)
C41 P4 Mo1 113.48(9)
C47 P4 Mo1 116.82(10)
C35 P4 Mo1 119.25(9)
N2 N1 Mo1 177.9(2)
N4 N3 Mo1 176.5(2)
C6 C1 C2 117.3(3)
C6 C1 P1 121.8(2)
C2 C1 P1 120.7(2)
C3 C2 C1 120.7(3)
C3 C2 H2 119.6
C1 C2 H2 119.6
C4 C3 C2 121.2(3)
C4 C3 H3 119.4
C2 C3 H3 119.4
C3 C4 C5 119.1(3)
C3 C4 H4 120.5
C5 C4 H4 120.5
C6 C5 C4 119.8(3)
C6 C5 H5 120.1
C4 C5 H5 120.1
C5 C6 C1 121.9(3)
C5 C6 H6 119.0
C1 C6 H6 119.0
C12 C7 C8 118.0(3)
C12 C7 P1 124.4(2)
C8 C7 P1 117.5(2)
C9 C8 C7 120.7(3)
C9 C8 H8 119.6
C7 C8 H8 119.6
C8 C9 C10 120.5(3)
C8 C9 H9 119.7
C10 C9 H9 119.7
C11 C10 C9 119.6(3)
C11 C10 H10 120.2
C9 C10 H10 120.2
C10 C11 C12 120.6(3)
C10 C11 H11 119.7
C12 C11 H11 119.7
C7 C12 C11 120.5(3)
C7 C12 H12 119.8
C11 C12 H12 119.8
C14 C13 P1 111.44(18)
C14 C13 H13A 109.3
P1 C13 H13A 109.3
C14 C13 H13B 109.3
P1 C13 H13B 109.3
H13A C13 H13B 108.0
C13 C14 P2 109.88(18)
C13 C14 H14A 109.7
P2 C14 H14A 109.7
C13 C14 H14B 109.7
P2 C14 H14B 109.7
H14A C14 H14B 108.2
C20 C15 C16 118.2(3)
C20 C15 P2 123.0(2)
C16 C15 P2 118.6(2)
C17 C16 C15 120.8(3)
C17 C16 H16 119.6
C15 C16 H16 119.6
C16 C17 C18 120.3(3)
C16 C17 H17 119.9
C18 C17 H17 119.9
C19 C18 C17 119.9(3)
C19 C18 H18 120.1
C17 C18 H18 120.1
C18 C19 C20 120.2(3)
C18 C19 H19 119.9
C20 C19 H19 119.9
C19 C20 C15 120.6(3)
C19 C20 H20 119.7
C15 C20 H20 119.7
C22 C21 P2 110.83(19)
C22 C21 H21A 109.5
P2 C21 H21A 109.5
C22 C21 H21B 109.5
P2 C21 H21B 109.5
H21A C21 H21B 108.1
C21 C22 P3 114.30(19)
C21 C22 H22A 108.7
P3 C22 H22A 108.7
C21 C22 H22B 108.7
P3 C22 H22B 108.7
H22A C22 H22B 107.6
C24 C23 C28 117.4(3)
C24 C23 P3 119.6(2)
C28 C23 P3 122.9(2)
C25 C24 C23 121.4(3)
C25 C24 H24 119.3
C23 C24 H24 119.3
C26 C25 C24 120.3(3)
C26 C25 H25 119.9
C24 C25 H25 119.9
C25 C26 C27 119.7(3)
C25 C26 H26 120.1
C27 C26 H26 120.1
C28 C27 C26 119.8(3)
C28 C27 H27 120.1
C26 C27 H27 120.1
C27 C28 C23 121.4(3)
C27 C28 H28 119.3
C23 C28 H28 119.3
C34 C29 C30 117.6(3)
C34 C29 P3 121.1(2)
C30 C29 P3 121.0(2)
C31 C30 C29 120.7(3)
C31 C30 H30 119.7
C29 C30 H30 119.7
C32 C31 C30 120.6(3)
C32 C31 H31 119.7
C30 C31 H31 119.7
C31 C32 C33 119.5(3)
C31 C32 H32 120.3
C33 C32 H32 120.3
C32 C33 C34 120.4(3)
C32 C33 H33 119.8
C34 C33 H33 119.8
C33 C34 C29 121.1(3)
C33 C34 H34 119.4
C29 C34 H34 119.4
C36 C35 C40 118.4(3)
C36 C35 P4 118.2(2)
C40 C35 P4 123.4(2)
C37 C36 C35 121.1(3)
C37 C36 H36 119.4
C35 C36 H36 119.4
C38 C37 C36 119.7(3)
C38 C37 H37 120.2
C36 C37 H37 120.2
C37 C38 C39 119.9(3)
C37 C38 H38 120.1
C39 C38 H38 120.1
C40 C39 C38 120.6(3)
C40 C39 H39 119.7
C38 C39 H39 119.7
C39 C40 C35 120.3(3)
C39 C40 H40 119.8
C35 C40 H40 119.8
C46 C41 C42 118.0(2)
C46 C41 P4 122.7(2)
C42 C41 P4 118.9(2)
C43 C42 C41 120.9(3)
C43 C42 H42 119.6
C41 C42 H42 119.6
C44 C43 C42 119.9(3)
C44 C43 H43 120.0
C42 C43 H43 120.0
C45 C44 C43 119.8(3)
C45 C44 H44 120.1
C43 C44 H44 120.1
C44 C45 C46 120.5(3)
C44 C45 H45 119.7
C46 C45 H45 119.7
C45 C46 C41 120.9(3)
C45 C46 H46 119.6
C41 C46 H46 119.6
P4 C47 H47A 109.5
P4 C47 H47B 109.5
H47A C47 H47B 109.5
P4 C47 H47C 109.5
H47A C47 H47C 109.5
H47B C47 H47C 109.5

loop_
_geom_bond_atom_site_label_1
_geom_bond_atom_site_label_2
_geom_bond_distance
Mo1 N3 2.024(2)
Mo1 N1 2.027(2)
Mo1 P2 2.3754(8)
Mo1 P1 2.4229(8)
Mo1 P3 2.4455(8)
Mo1 P4 2.4507(8)
P1 C7 1.842(3)
P1 C1 1.852(3)
P1 C13 1.860(3)
P2 C15 1.834(3)
P2 C21 1.837(3)
P2 C14 1.862(3)
P3 C23 1.848(3)
P3 C29 1.849(3)
P3 C22 1.883(3)
P4 C41 1.821(3)
P4 C47 1.831(3)
P4 C35 1.840(3)
N1 N2 1.125(3)
N3 N4 1.114(3)
C1 C6 1.391(4)
C1 C2 1.399(4)
C2 C3 1.385(4)
C2 H2 0.9500
C3 C4 1.375(4)
C3 H3 0.9500
C4 C5 1.388(4)
C4 H4 0.9500
C5 C6 1.387(4)
C5 H5 0.9500
C6 H6 0.9500
C7 C12 1.392(4)
C7 C8 1.404(4)
C8 C9 1.376(4)
C8 H8 0.9500
C9 C10 1.386(4)
C9 H9 0.9500
C10 C11 1.368(4)
C10 H10 0.9500
C11 C12 1.396(4)
C11 H11 0.9500
C12 H12 0.9500
C13 C14 1.543(4)
C13 H13A 0.9900
C13 H13B 0.9900
C14 H14A 0.9900
C14 H14B 0.9900
C15 C20 1.396(4)
C15 C16 1.400(4)
C16 C17 1.377(4)
C16 H16 0.9500
C17 C18 1.386(4)
C17 H17 0.9500
C18 C19 1.377(4)
C18 H18 0.9500
C19 C20 1.387(4)
C19 H19 0.9500
C20 H20 0.9500
C21 C22 1.538(4)
C21 H21A 0.9900
C21 H21B 0.9900
C22 H22A 0.9900
C22 H22B 0.9900
C23 C24 1.383(4)
C23 C28 1.397(4)
C24 C25 1.382(4)
C24 H24 0.9500
C25 C26 1.372(4)
C25 H25 0.9500
C26 C27 1.382(4)
C26 H26 0.9500
C27 C28 1.379(4)
C27 H27 0.9500
C28 H28 0.9500
C29 C34 1.395(4)
C29 C30 1.397(4)
C30 C31 1.395(4)
C30 H30 0.9500
C31 C32 1.375(4)
C31 H31 0.9500
C32 C33 1.376(4)
C32 H32 0.9500
C33 C34 1.390(4)
C33 H33 0.9500
C34 H34 0.9500
C35 C36 1.390(3)
C35 C40 1.398(4)
C36 C37 1.388(4)
C36 H36 0.9500
C37 C38 1.377(4)
C37 H37 0.9500
C38 C39 1.384(4)
C38 H38 0.9500
C39 C40 1.379(4)
C39 H39 0.9500
C40 H40 0.9500
C41 C46 1.393(4)
C41 C42 1.394(4)
C42 C43 1.390(3)
C42 H42 0.9500
C43 C44 1.384(4)
C43 H43 0.9500
C44 C45 1.372(4)
C44 H44 0.9500
C45 C46 1.385(4)
C45 H45 0.9500
C46 H46 0.9500
C47 H47A 0.9800
C47 H47B 0.9800
C47 H47C 0.9800

loop_
_geom_torsion_atom_site_label_1
_geom_torsion_atom_site_label_2
_geom_torsion_atom_site_label_3
_geom_torsion_atom_site_label_4
_geom_torsion
N3 Mo1 P1 C7 10.26(12)
N1 Mo1 P1 C7 -173.47(12)
P2 Mo1 P1 C7 -83.77(11)
P3 Mo1 P1 C7 -113.08(12)
P4 Mo1 P1 C7 97.40(11)
N3 Mo1 P1 C1 -118.51(13)
N1 Mo1 P1 C1 57.76(13)
P2 Mo1 P1 C1 147.47(12)
P3 Mo1 P1 C1 118.15(13)
P4 Mo1 P1 C1 -31.37(12)
N3 Mo1 P1 C13 126.03(11)
N1 Mo1 P1 C13 -57.70(11)
P2 Mo1 P1 C13 32.01(9)
P3 Mo1 P1 C13 2.69(12)
P4 Mo1 P1 C13 -146.83(9)
N3 Mo1 P2 C15 14.01(13)
N1 Mo1 P2 C15 -169.22(13)
P1 Mo1 P2 C15 107.22(11)
P3 Mo1 P2 C15 -84.36(11)
N3 Mo1 P2 C21 135.04(11)
N1 Mo1 P2 C21 -48.19(11)
P1 Mo1 P2 C21 -131.75(10)
P3 Mo1 P2 C21 36.67(10)
N3 Mo1 P2 C14 -108.13(12)
N1 Mo1 P2 C14 68.64(12)
P1 Mo1 P2 C14 -14.92(10)
P3 Mo1 P2 C14 153.50(10)
N3 Mo1 P3 C23 0.36(13)
N1 Mo1 P3 C23 -177.03(13)
P2 Mo1 P3 C23 93.49(11)
P1 Mo1 P3 C23 122.81(12)
P4 Mo1 P3 C23 -87.64(11)
N3 Mo1 P3 C29 129.59(12)
N1 Mo1 P3 C29 -47.80(13)
P2 Mo1 P3 C29 -137.28(11)
P1 Mo1 P3 C29 -107.96(12)
P4 Mo1 P3 C29 41.59(11)
N3 Mo1 P3 C22 -115.53(12)
N1 Mo1 P3 C22 67.08(11)
P2 Mo1 P3 C22 -22.40(10)
P1 Mo1 P3 C22 6.92(12)
P4 Mo1 P3 C22 156.47(10)
N3 Mo1 P4 C41 167.53(12)
N1 Mo1 P4 C41 -9.24(12)
P1 Mo1 P4 C41 74.12(11)
P3 Mo1 P4 C41 -93.90(11)
N3 Mo1 P4 C47 46.76(12)
N1 Mo1 P4 C47 -130.01(12)
P1 Mo1 P4 C47 -46.65(11)
P3 Mo1 P4 C47 145.33(11)
N3 Mo1 P4 C35 -70.87(12)
N1 Mo1 P4 C35 112.36(12)
P1 Mo1 P4 C35 -164.28(11)
P3 Mo1 P4 C35 27.70(11)
C7 P1 C1 C6 -33.6(3)
C13 P1 C1 C6 -140.5(2)
Mo1 P1 C1 C6 101.9(2)
C7 P1 C1 C2 151.9(2)
C13 P1 C1 C2 45.0(3)
Mo1 P1 C1 C2 -72.6(2)
C6 C1 C2 C3 1.3(4)
P1 C1 C2 C3 176.0(2)
C1 C2 C3 C4 -1.5(5)
C2 C3 C4 C5 1.0(5)
C3 C4 C5 C6 -0.2(5)
C4 C5 C6 C1 0.1(4)
C2 C1 C6 C5 -0.6(4)
P1 C1 C6 C5 -175.3(2)
C1 P1 C7 C12 -93.2(3)
C13 P1 C7 C12 11.6(3)
Mo1 P1 C7 C12 128.3(2)
C1 P1 C7 C8 89.3(2)
C13 P1 C7 C8 -165.9(2)
Mo1 P1 C7 C8 -49.3(2)
C12 C7 C8 C9 -0.1(4)
P1 C7 C8 C9 177.6(2)
C7 C8 C9 C10 0.4(4)
C8 C9 C10 C11 -0.9(4)
C9 C10 C11 C12 1.1(5)
C8 C7 C12 C11 0.4(4)
P1 C7 C12 C11 -177.1(2)
C10 C11 C12 C7 -0.9(5)
C7 P1 C13 C14 75.3(2)
C1 P1 C13 C14 -179.80(19)
Mo1 P1 C13 C14 -49.8(2)
P1 C13 C14 P2 37.9(2)
C15 P2 C14 C13 -142.19(19)
C21 P2 C14 C13 108.1(2)
Mo1 P2 C14 C13 -9.8(2)
C21 P2 C15 C20 -11.4(3)
C14 P2 C15 C20 -121.6(2)
Mo1 P2 C15 C20 110.9(2)
C21 P2 C15 C16 172.5(2)
C14 P2 C15 C16 62.3(2)
Mo1 P2 C15 C16 -65.2(2)
C20 C15 C16 C17 2.8(4)
P2 C15 C16 C17 179.1(2)
C15 C16 C17 C18 -1.9(4)
C16 C17 C18 C19 0.1(4)
C17 C18 C19 C20 0.8(4)
C18 C19 C20 C15 0.2(4)
C16 C15 C20 C19 -2.0(4)
P2 C15 C20 C19 -178.1(2)
C15 P2 C21 C22 83.1(2)
C14 P2 C21 C22 -169.41(19)
Mo1 P2 C21 C22 -47.6(2)
P2 C21 C22 P3 28.7(3)
C23 P3 C22 C21 -129.9(2)
C29 P3 C22 C21 126.5(2)
Mo1 P3 C22 C21 1.4(2)
C29 P3 C23 C24 -148.7(2)
C22 P3 C23 C24 107.2(3)
Mo1 P3 C23 C24 -13.0(3)
C29 P3 C23 C28 34.0(3)
C22 P3 C23 C28 -70.1(3)
Mo1 P3 C23 C28 169.7(2)
C28 C23 C24 C25 -2.0(5)
P3 C23 C24 C25 -179.4(3)
C23 C24 C25 C26 1.4(5)
C24 C25 C26 C27 0.4(5)
C25 C26 C27 C28 -1.6(5)
C26 C27 C28 C23 1.0(5)
C24 C23 C28 C27 0.7(4)
P3 C23 C28 C27 178.1(2)
C23 P3 C29 C34 40.6(3)
C22 P3 C29 C34 142.7(2)
Mo1 P3 C29 C34 -98.9(2)
C23 P3 C29 C30 -145.5(2)
C22 P3 C29 C30 -43.4(3)
Mo1 P3 C29 C30 75.0(3)
C34 C29 C30 C31 -0.3(4)
P3 C29 C30 C31 -174.4(2)
C29 C30 C31 C32 -0.8(5)
C30 C31 C32 C33 1.7(5)
C31 C32 C33 C34 -1.4(5)
C32 C33 C34 C29 0.3(5)
C30 C29 C34 C33 0.5(4)
P3 C29 C34 C33 174.6(2)
C41 P4 C35 C36 160.9(2)
C47 P4 C35 C36 -92.8(2)
Mo1 P4 C35 C36 34.2(3)
C41 P4 C35 C40 -19.6(3)
C47 P4 C35 C40 86.7(3)
Mo1 P4 C35 C40 -146.3(2)
C40 C35 C36 C37 1.4(4)
P4 C35 C36 C37 -179.1(2)
C35 C36 C37 C38 0.7(4)
C36 C37 C38 C39 -2.0(5)
C37 C38 C39 C40 1.2(5)
C38 C39 C40 C35 0.9(5)
C36 C35 C40 C39 -2.2(4)
P4 C35 C40 C39 178.3(2)
C47 P4 C41 C46 26.8(3)
C35 P4 C41 C46 128.7(2)
Mo1 P4 C41 C46 -101.0(2)
C47 P4 C41 C42 -161.0(2)
C35 P4 C41 C42 -59.2(2)
Mo1 P4 C41 C42 71.2(2)
C46 C41 C42 C43 -1.4(4)
P4 C41 C42 C43 -173.9(2)
C41 C42 C43 C44 0.1(4)
C42 C43 C44 C45 0.7(4)
C43 C44 C45 C46 -0.2(5)
C44 C45 C46 C41 -1.1(5)
C42 C41 C46 C45 1.9(4)
P4 C41 C46 C45 174.1(2)
